data_2013400
loop_
_publ_author_name
'Averkiev, Boris B.'
'Antipin, Mikhail Yu.'
'Sheremetev, Aleksey B.'
'Timofeeva, Tatiana V.'

_publ_section_title
;
 Four 3-cyanodifurazanyl ethers: potential propellants
;
_journal_issue 7
_journal_name_full 'Acta Crystallographica Section C'
_journal_page_first o383
_journal_page_last o387
_journal_paper_doi 10.1107/S0108270103009521
_journal_volume 59
_journal_year 2003
_chemical_formula_iupac 'C10 N12 O6'
_chemical_formula_moiety 'C10 N12 O6'
_chemical_formula_sum 'C10 N12 O6'
_chemical_formula_weight 384.22
_chemical_name_systematic
;
bis[3-(3-cyanofurazan-4-yloxy)furazan-4-yl]diazene
;
_space_group_IT_number 61
_symmetry_cell_setting orthorhombic
_symmetry_space_group_name_Hall '-P 2ac 2ab'
_symmetry_space_group_name_H-M 'P b c a'
_atom_sites_solution_primary direct
_atom_sites_solution_secondary difmap
_audit_creation_method SHELXL-97
_cell_angle_alpha 90.00
_cell_angle_beta 90.00
_cell_angle_gamma 90.00
_cell_formula_units_Z 4
_cell_length_a 6.4300(13)
_cell_length_b 13.709(3)
_cell_length_c 17.134(3)
_cell_measurement_reflns_used 24
_cell_measurement_temperature 293(2)
_cell_measurement_theta_max 11
_cell_measurement_theta_min 10
_cell_volume 1510.3(5)
_computing_cell_refinement 'CAD-4 Software'
_computing_data_collection 'CAD-4 Software (Enraf-Nonius, 1989)'
_computing_data_reduction 'XCAD4 (Harms, 1996)'
_computing_molecular_graphics SHELXTL
_computing_publication_material SHELXTL
_computing_structure_refinement SHELXTL
_computing_structure_solution 'SHELXTL (Sheldrick, 1998)'
_diffrn_ambient_temperature 293(2)
_diffrn_measured_fraction_theta_full 0.993
_diffrn_measured_fraction_theta_max 0.993
_diffrn_measurement_device_type 'Enraf-Nonius CAD-4'
_diffrn_measurement_method \q/5/3\q
_diffrn_radiation_monochromator graphite
_diffrn_radiation_source 'fine-focus sealed tube'
_diffrn_radiation_type MoK\a
_diffrn_radiation_wavelength 0.71073
_diffrn_reflns_av_R_equivalents 0.0
_diffrn_reflns_av_sigmaI/netI 0.021
_diffrn_reflns_limit_h_max 7
_diffrn_reflns_limit_h_min 0
_diffrn_reflns_limit_k_max 16
_diffrn_reflns_limit_k_min 0
_diffrn_reflns_limit_l_max 20
_diffrn_reflns_limit_l_min 0
_diffrn_reflns_number 1326
_diffrn_reflns_theta_full 25.02
_diffrn_reflns_theta_max 25.02
_diffrn_reflns_theta_min 2.38
_diffrn_standards_decay_% 3
_diffrn_standards_interval_count 98
_diffrn_standards_number 2
_exptl_absorpt_coefficient_mu 0.144
_exptl_absorpt_correction_type none
_exptl_crystal_colour yellow--orange
_exptl_crystal_density_diffrn 1.690
_exptl_crystal_density_method 'not measured'
_exptl_crystal_description 'rectangular prism'
_exptl_crystal_F_000 768
_exptl_crystal_size_max 0.4
_exptl_crystal_size_mid 0.2
_exptl_crystal_size_min 0.2
_refine_diff_density_max 0.127
_refine_diff_density_min -0.193
_refine_ls_extinction_method none
_refine_ls_goodness_of_fit_ref 1.048
_refine_ls_matrix_type full
_refine_ls_number_parameters 127
_refine_ls_number_reflns 1326
_refine_ls_number_restraints 0
_refine_ls_restrained_S_all 1.048
_refine_ls_R_factor_all 0.0556
_refine_ls_R_factor_gt 0.0404
_refine_ls_shift/su_max <0.001
_refine_ls_shift/su_mean 0.000
_refine_ls_structure_factor_coef Fsqd
_refine_ls_weighting_details 'calc w = 1/[\s^2^(Fo^2^)+(0.063P)^2^+0.290P] where P = (Fo^2^+2Fc^2^)/3'
_refine_ls_weighting_scheme calc
_refine_ls_wR_factor_gt 0.1011
_refine_ls_wR_factor_ref 0.1107
_reflns_number_gt 1044
_reflns_number_total 1326
_reflns_threshold_expression I>2\s(I)
_cod_data_source_file bm1529.cif
_cod_data_source_block VII
_cod_depositor_comments
;
The following automatic conversions were performed:
'_symmetry_cell_setting' value 'Orthorhombic' changed to 'orthorhombic'
according to '/home/saulius/struct/CIF-dictionaries/cif_core.dic'
dictionary named 'cif_core.dic' version 2.4.1 from 2010-06-29.

Automatic conversion script
Id: cif_fix_enum 1527 2010-12-29 10:47:43Z saulius 

The following automatic conversions were performed:

'_symmetry_cell_setting' value 'Orthorhombic' changed to
'orthorhombic' according to
/home/saulius/struct/CIF-dictionaries/cif_core.dic dictionary named
'cif_core.dic' version 2.4.1 from 2010-06-29.

Automatic conversion script
Id: cif_fix_values 1715 2011-07-08 13:25:40Z adriana 
;
_cod_original_cell_volume 1510.4(5)
_cod_database_code 2013400
_cod_database_fobs_code 2013400

loop_
_symmetry_equiv_pos_as_xyz
'x, y, z'
'-x+1/2, -y, z+1/2'
'-x, y+1/2, -z+1/2'
'x+1/2, -y+1/2, -z'
'-x, -y, -z'
'x-1/2, y, -z-1/2'
'x, -y-1/2, z-1/2'
'-x-1/2, y-1/2, z'

loop_
_atom_site_label
_atom_site_fract_x
_atom_site_fract_y
_atom_site_fract_z
_atom_site_U_iso_or_equiv
_atom_site_adp_type
_atom_site_calc_flag
_atom_site_refinement_flags
_atom_site_occupancy
_atom_site_disorder_assembly
_atom_site_disorder_group
_atom_site_type_symbol
N1 0.6319(3) 0.72438(16) 0.46100(12) 0.0741(6) Uani d . 1 . . N
C2 0.5011(3) 0.75038(16) 0.42179(11) 0.0536(5) Uani d . 1 . . C
C3 0.3341(3) 0.78005(14) 0.37225(10) 0.0456(5) Uani d . 1 . . C
N4 0.3248(3) 0.86605(13) 0.34015(10) 0.0570(5) Uani d . 1 . . N
O5 0.1463(2) 0.86521(11) 0.29696(9) 0.0610(4) Uani d . 1 . . O
N6 0.0416(3) 0.77689(13) 0.30314(9) 0.0554(5) Uani d . 1 . . N
C7 0.1576(3) 0.72617(14) 0.34938(10) 0.0447(5) Uani d . 1 . . C
O8 0.1227(2) 0.63510(10) 0.37587(8) 0.0551(4) Uani d . 1 . . O
C9 -0.0619(3) 0.58976(14) 0.36441(10) 0.0454(5) Uani d . 1 . . C
N10 -0.1819(3) 0.60194(14) 0.30473(9) 0.0589(5) Uani d . 1 . . N
O11 -0.3461(3) 0.53837(13) 0.31892(10) 0.0746(5) Uani d . 1 . . O
N12 -0.3206(3) 0.48832(14) 0.38747(11) 0.0697(6) Uani d . 1 . . N
C13 -0.1466(3) 0.51984(14) 0.41598(11) 0.0476(5) Uani d . 1 . . C
N14 -0.0833(3) 0.48153(11) 0.48858(9) 0.0511(4) Uani d . 1 . . N

loop_
_atom_site_aniso_label
_atom_site_aniso_U_11
_atom_site_aniso_U_22
_atom_site_aniso_U_33
_atom_site_aniso_U_12
_atom_site_aniso_U_13
_atom_site_aniso_U_23
N1 0.0626(12) 0.0967(16) 0.0630(12) 0.0073(11) -0.0153(10) -0.0128(11)
C2 0.0505(12) 0.0669(13) 0.0435(10) 0.0002(11) 0.0003(9) -0.0097(10)
C3 0.0494(11) 0.0559(11) 0.0316(9) 0.0056(8) 0.0054(8) -0.0037(8)
N4 0.0608(11) 0.0609(11) 0.0492(10) 0.0024(9) 0.0038(8) -0.0041(8)
O5 0.0706(10) 0.0554(9) 0.0570(9) 0.0074(7) -0.0043(7) 0.0094(7)
N6 0.0614(11) 0.0566(10) 0.0482(9) 0.0034(9) -0.0059(8) 0.0086(8)
C7 0.0494(11) 0.0539(11) 0.0308(8) 0.0071(9) 0.0012(8) 0.0021(8)
O8 0.0503(8) 0.0627(9) 0.0522(8) -0.0009(6) -0.0108(6) 0.0178(7)
C9 0.0513(11) 0.0488(10) 0.0362(9) 0.0076(9) -0.0071(8) -0.0027(8)
N10 0.0665(11) 0.0668(11) 0.0433(9) 0.0030(9) -0.0157(8) 0.0028(8)
O11 0.0815(11) 0.0807(11) 0.0617(10) -0.0154(9) -0.0372(8) 0.0092(8)
N12 0.0772(13) 0.0714(13) 0.0603(11) -0.0156(10) -0.0296(10) 0.0107(10)
C13 0.0565(12) 0.0447(10) 0.0416(10) -0.0009(9) -0.0118(9) -0.0011(8)
N14 0.0609(10) 0.0487(9) 0.0437(9) -0.0048(8) -0.0141(8) 0.0051(7)

loop_
_atom_type_symbol
_atom_type_description
_atom_type_scat_dispersion_real
_atom_type_scat_dispersion_imag
_atom_type_scat_source
C C 0.0033 0.0016 'International Tables Vol C Tables 4.2.6.8 and 6.1.1.4'
N N 0.0061 0.0033 'International Tables Vol C Tables 4.2.6.8 and 6.1.1.4'
O O 0.0106 0.0060 'International Tables Vol C Tables 4.2.6.8 and 6.1.1.4'

loop_
_geom_angle_atom_site_label_1
_geom_angle_atom_site_label_2
_geom_angle_atom_site_label_3
_geom_angle_site_symmetry_1
_geom_angle
_geom_angle_publ_flag
N1 C2 C3 . 178.2(2) no
N4 C3 C7 . 108.66(17) no
N4 C3 C2 . 122.91(19) no
C7 C3 C2 . 128.43(19) no
C3 N4 O5 . 105.06(17) no
N4 O5 N6 . 111.91(15) no
C7 N6 O5 . 103.68(16) no
N6 C7 O8 . 127.57(18) no
N6 C7 C3 . 110.69(18) no
O8 C7 C3 . 121.73(16) no
C7 O8 C9 . 121.51(15) no
N10 C9 O8 . 125.38(18) no
N10 C9 C13 . 110.63(18) no
O8 C9 C13 . 123.97(16) no
C9 N10 O11 . 103.55(16) no
N12 O11 N10 . 111.90(14) no
C13 N12 O11 . 105.03(17) no
N12 C13 N14 . 117.24(18) no
N12 C13 C9 . 108.89(17) no
N14 C13 C9 . 133.86(18) no
N14 N14 C13 5_566 111.9(2) no

loop_
_geom_bond_atom_site_label_1
_geom_bond_atom_site_label_2
_geom_bond_site_symmetry_2
_geom_bond_distance
_geom_bond_publ_flag
N1 C2 . 1.134(3) no
C2 C3 . 1.428(3) no
C3 N4 . 1.302(2) no
C3 C7 . 1.410(3) no
N4 O5 . 1.366(2) no
O5 N6 . 1.389(2) no
N6 C7 . 1.291(2) no
C7 O8 . 1.347(2) no
O8 C9 . 1.354(2) no
C9 N10 . 1.292(2) no
C9 C13 . 1.413(3) no
N10 O11 . 1.390(2) no
O11 N12 . 1.370(2) no
N12 C13 . 1.295(3) no
C13 N14 . 1.410(2) no
N14 N14 5_566 1.247(3) no

loop_
_geom_torsion_atom_site_label_1
_geom_torsion_atom_site_label_2
_geom_torsion_atom_site_label_3
_geom_torsion_atom_site_label_4
_geom_torsion_site_symmetry_4
_geom_torsion
_geom_torsion_publ_flag
C7 C3 N4 O5 . -0.85(19) no
C2 C3 N4 O5 . 179.07(16) no
C3 N4 O5 N6 . 0.6(2) no
N4 O5 N6 C7 . -0.1(2) no
O5 N6 C7 O8 . 178.26(17) no
O5 N6 C7 C3 . -0.4(2) no
N4 C3 C7 N6 . 0.8(2) no
C2 C3 C7 N6 . -179.07(18) no
N4 C3 C7 O8 . -177.92(16) no
C2 C3 C7 O8 . 2.2(3) no
N6 C7 O8 C9 . -9.6(3) no
C3 C7 O8 C9 . 168.95(16) no
C7 O8 C9 N10 . 32.0(3) no
C7 O8 C9 C13 . -149.88(19) no
O8 C9 N10 O11 . 178.38(18) no
C13 C9 N10 O11 . 0.0(2) no
C9 N10 O11 N12 . -0.3(2) no
N10 O11 N12 C13 . 0.5(2) no
O11 N12 C13 N14 . 178.62(18) no
O11 N12 C13 C9 . -0.4(2) no
N10 C9 C13 N12 . 0.3(2) no
O8 C9 C13 N12 . -178.12(18) no
N10 C9 C13 N14 . -178.6(2) no
O8 C9 C13 N14 . 3.1(3) no
N12 C13 N14 N14 5_566 -178.4(2) no
C9 C13 N14 N14 5_566 0.3(4) no
